data_7701558
loop_
_publ_author_name
'Sch\"uler, Philipp'
'G\"orls, Helmar'
'Westerhausen, Matthias'
'Krieck, Sven'

_publ_section_title
;
 Bis(trimethylsilyl)amide complexes of s-block metals with bidentate ether
 and amine ligands.
;
_journal_issue 24
_journal_name_full 'Dalton transactions (Cambridge, England : 2003)'
_journal_page_first 8966
_journal_page_last 8975
_journal_paper_doi 10.1039/c9dt01426h
_journal_volume 48
_journal_year 2019
_chemical_formula_moiety 'C16 H46 Mg N2 O2 Si4'
_chemical_formula_sum 'C16 H46 Mg N2 O2 Si4'
_chemical_formula_weight 435.22
_space_group_IT_number 14
_space_group_name_Hall '-P 2ybc'
_space_group_name_H-M_alt 'P 1 21/c 1'
_symmetry_cell_setting monoclinic
_symmetry_space_group_name_Hall '-P 2ybc'
_symmetry_space_group_name_H-M 'P 1 21/c 1'
_atom_sites_solution_hydrogens geom
_atom_sites_solution_primary direct
_atom_sites_solution_secondary difmap
_audit_creation_method SHELXL-97
_audit_update_record
;
2019-04-01 deposited with the CCDC.	2019-05-10 downloaded from the CCDC.
;
_cell_angle_alpha 90
_cell_angle_beta 100.452(1)
_cell_angle_gamma 90
_cell_formula_units_Z 8
_cell_length_a 8.3703(2)
_cell_length_b 34.2576(7)
_cell_length_c 19.6484(4)
_cell_measurement_reflns_used 36137
_cell_measurement_temperature 133(2)
_cell_measurement_theta_max 27.42
_cell_measurement_theta_min 1.19
_cell_volume 5540.6(2)
_computing_cell_refinement DENZO
_computing_data_collection COLLECT
_computing_data_reduction DENZO
_computing_molecular_graphics SHELXTL/PC
_computing_publication_material SHELXL-97
_computing_structure_refinement 'SHELXL-97 (Sheldrick, 2008)'
_computing_structure_solution 'SHELXS-97 (Sheldrick, 2008)'
_diffrn_ambient_temperature 133(2)
_diffrn_measured_fraction_theta_full 0.983
_diffrn_measured_fraction_theta_max 0.983
_diffrn_measurement_device_type KappaCCD
_diffrn_measurement_method 'phi- + omega-scan'
_diffrn_radiation_monochromator graphite
_diffrn_radiation_source 'fine-focus sealed tube'
_diffrn_radiation_type MoK\a
_diffrn_radiation_wavelength 0.71073
_diffrn_reflns_av_R_equivalents 0.0428
_diffrn_reflns_av_sigmaI/netI 0.0400
_diffrn_reflns_limit_h_max 10
_diffrn_reflns_limit_h_min -10
_diffrn_reflns_limit_k_max 44
_diffrn_reflns_limit_k_min -44
_diffrn_reflns_limit_l_max 25
_diffrn_reflns_limit_l_min -25
_diffrn_reflns_number 36137
_diffrn_reflns_theta_full 27.42
_diffrn_reflns_theta_max 27.42
_diffrn_reflns_theta_min 1.19
_exptl_absorpt_coefficient_mu 0.249
_exptl_absorpt_correction_T_max 0.7456
_exptl_absorpt_correction_T_min 0.6995
_exptl_absorpt_correction_type multi-scan
_exptl_absorpt_process_details 'SADABS, Bruker-AXS, 2002'
_exptl_crystal_colour colourless
_exptl_crystal_density_diffrn 1.043
_exptl_crystal_density_method 'not measured'
_exptl_crystal_description prism
_exptl_crystal_F_000 1920
_exptl_crystal_size_max 0.142
_exptl_crystal_size_mid 0.122
_exptl_crystal_size_min 0.108
_refine_diff_density_max 0.423
_refine_diff_density_min -0.274
_refine_diff_density_rms 0.054
_refine_ls_extinction_method none
_refine_ls_goodness_of_fit_ref 1.100
_refine_ls_hydrogen_treatment constr
_refine_ls_matrix_type full
_refine_ls_number_parameters 479
_refine_ls_number_reflns 12416
_refine_ls_number_restraints 0
_refine_ls_restrained_S_all 1.100
_refine_ls_R_factor_all 0.0641
_refine_ls_R_factor_gt 0.0474
_refine_ls_shift/su_max 0.001
_refine_ls_shift/su_mean 0.000
_refine_ls_structure_factor_coef Fsqd
_refine_ls_weighting_details 'calc w=1/[\s^2^(Fo^2^)+(0.0258P)^2^+4.8083P] where P=(Fo^2^+2Fc^2^)/3'
_refine_ls_weighting_scheme calc
_refine_ls_wR_factor_gt 0.0966
_refine_ls_wR_factor_ref 0.1042
_reflns_number_gt 10134
_reflns_number_total 12416
_reflns_threshold_expression >2sigma(I)
_cod_data_source_file c9dt01426h2.cif
_cod_data_source_block FO6446
_cod_original_sg_symbol_H-M 'P 21/c'
_cod_database_code 7701558

loop_
_symmetry_equiv_pos_as_xyz
'x, y, z'
'-x, y+1/2, -z+1/2'
'-x, -y, -z'
'x, -y-1/2, z-1/2'

loop_
_atom_site_label
_atom_site_type_symbol
_atom_site_fract_x
_atom_site_fract_y
_atom_site_fract_z
_atom_site_U_iso_or_equiv
_atom_site_adp_type
_atom_site_occupancy
_atom_site_symmetry_multiplicity
_atom_site_calc_flag
_atom_site_refinement_flags
Mg1A Mg 1.03027(7) 0.346977(19) 0.74279(3) 0.01641(13) Uani 1 1 d .
Si1A Si 0.92092(7) 0.321117(17) 0.88697(3) 0.02087(12) Uani 1 1 d .
Si2A Si 1.19062(7) 0.278016(16) 0.83826(3) 0.01979(12) Uani 1 1 d .
Si3A Si 0.86710(7) 0.290918(16) 0.62023(3) 0.02031(12) Uani 1 1 d .
Si4A Si 1.11846(7) 0.348136(17) 0.59095(3) 0.02146(12) Uani 1 1 d .
O1A O 1.18119(16) 0.39617(4) 0.78253(7) 0.0227(3) Uani 1 1 d .
O2A O 0.87514(16) 0.39532(4) 0.72678(7) 0.0233(3) Uani 1 1 d .
N1A N 1.04774(19) 0.31445(5) 0.82868(8) 0.0183(3) Uani 1 1 d .
N2A N 1.00756(19) 0.32666(5) 0.64586(8) 0.0180(3) Uani 1 1 d .
C1A C 0.8221(3) 0.27478(7) 0.91010(12) 0.0347(5) Uani 1 1 d .
H1AA H 0.7495 0.2807 0.9426 0.052 Uiso 1 1 calc R
H1AB H 0.9060 0.2564 0.9316 0.052 Uiso 1 1 calc R
H1AC H 0.7593 0.2631 0.8681 0.052 Uiso 1 1 calc R
C2A C 1.0249(3) 0.34382(8) 0.97064(11) 0.0357(6) Uani 1 1 d .
H2AA H 0.9457 0.3477 1.0011 0.054 Uiso 1 1 calc R
H2AB H 1.0713 0.3691 0.9611 0.054 Uiso 1 1 calc R
H2AC H 1.1117 0.3265 0.9933 0.054 Uiso 1 1 calc R
C3A C 0.7452(3) 0.35445(8) 0.85279(12) 0.0344(5) Uani 1 1 d .
H3AA H 0.6687 0.3547 0.8851 0.052 Uiso 1 1 calc R
H3AB H 0.6899 0.3450 0.8075 0.052 Uiso 1 1 calc R
H3AC H 0.7859 0.3810 0.8480 0.052 Uiso 1 1 calc R
C4A C 1.3203(3) 0.27551(7) 0.92690(11) 0.0337(5) Uani 1 1 d .
H4AA H 1.4016 0.2549 0.9279 0.051 Uiso 1 1 calc R
H4AB H 1.2517 0.2698 0.9611 0.051 Uiso 1 1 calc R
H4AC H 1.3751 0.3006 0.9379 0.051 Uiso 1 1 calc R
C5A C 1.1038(3) 0.22735(6) 0.82020(11) 0.0301(5) Uani 1 1 d .
H5AA H 1.1927 0.2085 0.8232 0.045 Uiso 1 1 calc R
H5AB H 1.0376 0.2266 0.7737 0.045 Uiso 1 1 calc R
H5AC H 1.0361 0.2208 0.8543 0.045 Uiso 1 1 calc R
C6A C 1.3346(3) 0.28487(7) 0.77579(12) 0.0292(5) Uani 1 1 d .
H6AA H 1.4231 0.2658 0.7860 0.044 Uiso 1 1 calc R
H6AB H 1.3795 0.3114 0.7805 0.044 Uiso 1 1 calc R
H6AC H 1.2760 0.2810 0.7284 0.044 Uiso 1 1 calc R
C7A C 0.7375(3) 0.28144(7) 0.68766(11) 0.0282(5) Uani 1 1 d .
H7AA H 0.6632 0.2597 0.6726 0.042 Uiso 1 1 calc R
H7AB H 0.6746 0.3049 0.6937 0.042 Uiso 1 1 calc R
H7AC H 0.8074 0.2747 0.7317 0.042 Uiso 1 1 calc R
C8A C 0.9618(3) 0.24232(7) 0.60599(12) 0.0343(5) Uani 1 1 d .
H8AA H 0.8764 0.2226 0.5948 0.051 Uiso 1 1 calc R
H8AB H 1.0367 0.2346 0.6482 0.051 Uiso 1 1 calc R
H8AC H 1.0216 0.2445 0.5677 0.051 Uiso 1 1 calc R
C9A C 0.7185(3) 0.30337(7) 0.53897(11) 0.0314(5) Uani 1 1 d .
H9AA H 0.6407 0.2819 0.5275 0.047 Uiso 1 1 calc R
H9AB H 0.7775 0.3073 0.5007 0.047 Uiso 1 1 calc R
H9AC H 0.6601 0.3273 0.5464 0.047 Uiso 1 1 calc R
C10A C 1.3263(3) 0.36238(7) 0.63745(11) 0.0293(5) Uani 1 1 d .
H10A H 1.3857 0.3751 0.6049 0.044 Uiso 1 1 calc R
H10B H 1.3854 0.3390 0.6566 0.044 Uiso 1 1 calc R
H10C H 1.3163 0.3805 0.6751 0.044 Uiso 1 1 calc R
C11A C 1.1558(3) 0.31638(8) 0.51733(13) 0.0447(7) Uani 1 1 d .
H11A H 1.2153 0.3313 0.4874 0.067 Uiso 1 1 calc R
H11B H 1.0516 0.3077 0.4904 0.067 Uiso 1 1 calc R
H11C H 1.2201 0.2936 0.5358 0.067 Uiso 1 1 calc R
C12A C 1.0230(3) 0.39436(8) 0.55099(13) 0.0389(6) Uani 1 1 d .
H12A H 1.0871 0.4045 0.5178 0.058 Uiso 1 1 calc R
H12B H 1.0202 0.4138 0.5873 0.058 Uiso 1 1 calc R
H12C H 0.9121 0.3889 0.5270 0.058 Uiso 1 1 calc R
C13A C 1.3300(3) 0.39056(7) 0.83170(13) 0.0365(6) Uani 1 1 d .
H13A H 1.3850 0.4157 0.8416 0.055 Uiso 1 1 calc R
H13B H 1.4009 0.3726 0.8123 0.055 Uiso 1 1 calc R
H13C H 1.3049 0.3796 0.8746 0.055 Uiso 1 1 calc R
C14A C 1.0834(3) 0.42631(7) 0.80492(12) 0.0315(5) Uani 1 1 d .
H14A H 1.1474 0.4506 0.8149 0.038 Uiso 1 1 calc R
H14B H 1.0446 0.4181 0.8474 0.038 Uiso 1 1 calc R
C15A C 0.9420(3) 0.43289(6) 0.74699(13) 0.0333(5) Uani 1 1 d .
H15A H 0.8594 0.4496 0.7628 0.040 Uiso 1 1 calc R
H15B H 0.9785 0.4459 0.7075 0.040 Uiso 1 1 calc R
C16A C 0.7274(3) 0.39778(7) 0.67580(12) 0.0331(5) Uani 1 1 d .
H16A H 0.6407 0.4090 0.6971 0.050 Uiso 1 1 calc R
H16B H 0.6955 0.3716 0.6584 0.050 Uiso 1 1 calc R
H16C H 0.7458 0.4144 0.6374 0.050 Uiso 1 1 calc R
Mg1B Mg 0.46373(8) 0.597081(19) 0.75048(3) 0.01713(14) Uani 1 1 d .
Si1B Si 0.34952(7) 0.60034(2) 0.89938(3) 0.02673(14) Uani 1 1 d .
Si2B Si 0.61069(7) 0.544136(17) 0.87951(3) 0.02286(13) Uani 1 1 d .
Si3B Si 0.30550(6) 0.524492(16) 0.66388(3) 0.01875(12) Uani 1 1 d .
Si4B Si 0.58167(7) 0.564739(18) 0.61382(3) 0.02317(13) Uani 1 1 d .
O1B O 0.61044(18) 0.64834(4) 0.76854(8) 0.0288(3) Uani 1 1 d .
O2B O 0.31338(18) 0.64256(4) 0.70298(7) 0.0257(3) Uani 1 1 d .
N1B N 0.4764(2) 0.58056(5) 0.84935(8) 0.0204(3) Uani 1 1 d .
N2B N 0.44987(19) 0.56027(5) 0.67042(8) 0.0180(3) Uani 1 1 d .
C1B C 0.1739(3) 0.62721(8) 0.84627(11) 0.0345(5) Uani 1 1 d .
H1BA H 0.1003 0.6363 0.8764 0.052 Uiso 1 1 calc R
H1BB H 0.1152 0.6097 0.8110 0.052 Uiso 1 1 calc R
H1BC H 0.2147 0.6497 0.8237 0.052 Uiso 1 1 calc R
C2B C 0.4522(3) 0.63732(9) 0.96403(13) 0.0472(7) Uani 1 1 d .
H2BA H 0.3721 0.6486 0.9891 0.071 Uiso 1 1 calc R
H2BB H 0.4995 0.6581 0.9397 0.071 Uiso 1 1 calc R
H2BC H 0.5382 0.6245 0.9969 0.071 Uiso 1 1 calc R
C3B C 0.2522(3) 0.56339(9) 0.94960(14) 0.0501(7) Uani 1 1 d .
H3BA H 0.1773 0.5766 0.9750 0.075 Uiso 1 1 calc R
H3BB H 0.3365 0.5499 0.9824 0.075 Uiso 1 1 calc R
H3BC H 0.1921 0.5443 0.9176 0.075 Uiso 1 1 calc R
C4B C 0.7323(3) 0.55370(7) 0.96863(11) 0.0357(5) Uani 1 1 d .
H4BA H 0.8051 0.5316 0.9829 0.054 Uiso 1 1 calc R
H4BB H 0.6584 0.5570 1.0016 0.054 Uiso 1 1 calc R
H4BC H 0.7968 0.5775 0.9677 0.054 Uiso 1 1 calc R
C5B C 0.5101(3) 0.49509(7) 0.88360(12) 0.0378(6) Uani 1 1 d .
H5BA H 0.5935 0.4748 0.8937 0.057 Uiso 1 1 calc R
H5BB H 0.4400 0.4896 0.8390 0.057 Uiso 1 1 calc R
H5BC H 0.4445 0.4955 0.9202 0.057 Uiso 1 1 calc R
C6B C 0.7647(3) 0.53648(7) 0.82192(12) 0.0329(5) Uani 1 1 d .
H6BA H 0.8350 0.5144 0.8392 0.049 Uiso 1 1 calc R
H6BB H 0.8308 0.5601 0.8219 0.049 Uiso 1 1 calc R
H6BC H 0.7086 0.5310 0.7747 0.049 Uiso 1 1 calc R
C7B C 0.1624(2) 0.53414(6) 0.72572(11) 0.0255(4) Uani 1 1 d .
H7BA H 0.0761 0.5144 0.7191 0.038 Uiso 1 1 calc R
H7BB H 0.1142 0.5601 0.7168 0.038 Uiso 1 1 calc R
H7BC H 0.2223 0.5329 0.7734 0.038 Uiso 1 1 calc R
C8B C 0.3914(3) 0.47404(7) 0.68427(13) 0.0345(5) Uani 1 1 d .
H8BA H 0.3043 0.4564 0.6920 0.052 Uiso 1 1 calc R
H8BB H 0.4755 0.4751 0.7260 0.052 Uiso 1 1 calc R
H8BC H 0.4389 0.4645 0.6454 0.052 Uiso 1 1 calc R
C9B C 0.1739(3) 0.52010(8) 0.57593(11) 0.0345(5) Uani 1 1 d .
H9BA H 0.0925 0.4996 0.5769 0.052 Uiso 1 1 calc R
H9BB H 0.2414 0.5133 0.5418 0.052 Uiso 1 1 calc R
H9BC H 0.1191 0.5450 0.5632 0.052 Uiso 1 1 calc R
C10B C 0.7493(3) 0.60034(8) 0.64674(12) 0.0369(6) Uani 1 1 d .
H10D H 0.8254 0.6014 0.6143 0.055 Uiso 1 1 calc R
H10E H 0.8070 0.5918 0.6922 0.055 Uiso 1 1 calc R
H10F H 0.7028 0.6263 0.6508 0.055 Uiso 1 1 calc R
C11B C 0.6856(3) 0.51751(8) 0.59950(13) 0.0421(6) Uani 1 1 d .
H11D H 0.7695 0.5224 0.5717 0.063 Uiso 1 1 calc R
H11E H 0.6055 0.4991 0.5751 0.063 Uiso 1 1 calc R
H11F H 0.7358 0.5064 0.6443 0.063 Uiso 1 1 calc R
C12B C 0.4849(3) 0.58343(9) 0.52570(12) 0.0438(7) Uani 1 1 d .
H12D H 0.5651 0.5832 0.4951 0.066 Uiso 1 1 calc R
H12E H 0.4461 0.6102 0.5299 0.066 Uiso 1 1 calc R
H12F H 0.3931 0.5666 0.5063 0.066 Uiso 1 1 calc R
C13B C 0.7536(3) 0.64957(8) 0.82156(14) 0.0444(6) Uani 1 1 d .
H13D H 0.8162 0.6731 0.8158 0.067 Uiso 1 1 calc R
H13E H 0.8204 0.6264 0.8178 0.067 Uiso 1 1 calc R
H13F H 0.7218 0.6500 0.8672 0.067 Uiso 1 1 calc R
C14B C 0.5117(3) 0.68211(7) 0.77134(15) 0.0422(6) Uani 1 1 d .
H14C H 0.5775 0.7062 0.7719 0.051 Uiso 1 1 calc R
H14D H 0.4625 0.6816 0.8135 0.051 Uiso 1 1 calc R
C15B C 0.3820(3) 0.68087(7) 0.70766(15) 0.0479(7) Uani 1 1 d .
H15C H 0.2971 0.7006 0.7109 0.057 Uiso 1 1 calc R
H15D H 0.4292 0.6866 0.6661 0.057 Uiso 1 1 calc R
C16B C 0.1841(3) 0.63792(8) 0.64440(12) 0.0381(6) Uani 1 1 d .
H16D H 0.0919 0.6543 0.6505 0.057 Uiso 1 1 calc R
H16E H 0.1500 0.6105 0.6406 0.057 Uiso 1 1 calc R
H16F H 0.2225 0.6457 0.6022 0.057 Uiso 1 1 calc R

loop_
_atom_site_aniso_label
_atom_site_aniso_U_11
_atom_site_aniso_U_22
_atom_site_aniso_U_33
_atom_site_aniso_U_23
_atom_site_aniso_U_13
_atom_site_aniso_U_12
Mg1A 0.0172(3) 0.0144(3) 0.0172(3) 0.0003(2) 0.0019(2) 0.0002(2)
Si1A 0.0201(3) 0.0252(3) 0.0178(2) -0.0004(2) 0.0045(2) -0.0026(2)
Si2A 0.0207(3) 0.0167(3) 0.0208(3) 0.0029(2) 0.0007(2) 0.0003(2)
Si3A 0.0237(3) 0.0171(3) 0.0185(2) -0.0008(2) -0.0006(2) -0.0025(2)
Si4A 0.0236(3) 0.0229(3) 0.0181(2) 0.0012(2) 0.0047(2) -0.0014(2)
O1A 0.0190(7) 0.0181(8) 0.0289(7) -0.0022(6) -0.0013(5) -0.0006(6)
O2A 0.0192(7) 0.0171(8) 0.0317(7) -0.0013(6) -0.0002(6) 0.0012(5)
N1A 0.0186(8) 0.0189(9) 0.0174(7) 0.0009(6) 0.0029(6) -0.0003(6)
N2A 0.0199(8) 0.0167(9) 0.0169(7) -0.0002(6) 0.0022(6) -0.0015(6)
C1A 0.0354(13) 0.0402(15) 0.0308(11) 0.0033(10) 0.0123(10) -0.0102(11)
C2A 0.0359(13) 0.0466(16) 0.0255(11) -0.0102(10) 0.0076(9) -0.0058(11)
C3A 0.0277(12) 0.0447(15) 0.0336(12) 0.0035(10) 0.0132(9) 0.0077(10)
C4A 0.0345(13) 0.0333(14) 0.0282(11) 0.0031(9) -0.0076(9) 0.0029(10)
C5A 0.0363(12) 0.0194(12) 0.0334(11) 0.0017(9) 0.0031(9) -0.0025(9)
C6A 0.0262(11) 0.0245(12) 0.0388(12) 0.0020(9) 0.0113(9) 0.0053(9)
C7A 0.0282(11) 0.0272(12) 0.0288(11) -0.0001(9) 0.0041(8) -0.0095(9)
C8A 0.0473(14) 0.0233(12) 0.0305(11) -0.0031(9) 0.0022(10) 0.0033(10)
C9A 0.0309(12) 0.0314(13) 0.0279(11) 0.0002(9) -0.0055(9) -0.0032(10)
C10A 0.0254(11) 0.0332(13) 0.0298(11) 0.0059(9) 0.0062(8) -0.0050(9)
C11A 0.0558(17) 0.0490(17) 0.0348(13) -0.0134(11) 0.0229(12) -0.0128(13)
C12A 0.0371(13) 0.0391(15) 0.0407(13) 0.0185(11) 0.0075(10) 0.0020(11)
C13A 0.0263(12) 0.0285(13) 0.0471(14) -0.0027(10) -0.0134(10) -0.0042(9)
C14A 0.0302(12) 0.0229(12) 0.0397(12) -0.0125(9) 0.0024(9) -0.0022(9)
C15A 0.0325(12) 0.0140(11) 0.0506(14) -0.0043(9) 0.0003(10) 0.0046(9)
C16A 0.0215(11) 0.0292(13) 0.0447(13) 0.0004(10) -0.0043(9) 0.0077(9)
Mg1B 0.0184(3) 0.0153(3) 0.0173(3) 0.0002(2) 0.0022(2) -0.0001(3)
Si1B 0.0240(3) 0.0385(4) 0.0182(3) -0.0048(2) 0.0053(2) -0.0022(3)
Si2B 0.0246(3) 0.0225(3) 0.0192(3) 0.0023(2) -0.0020(2) -0.0029(2)
Si3B 0.0200(3) 0.0161(3) 0.0196(2) -0.0027(2) 0.0022(2) -0.0005(2)
Si4B 0.0218(3) 0.0290(3) 0.0199(3) 0.0003(2) 0.0070(2) 0.0004(2)
O1B 0.0265(8) 0.0200(8) 0.0383(8) 0.0002(6) 0.0015(6) -0.0042(6)
O2B 0.0298(8) 0.0161(8) 0.0296(7) 0.0032(6) 0.0009(6) 0.0036(6)
N1B 0.0211(8) 0.0235(9) 0.0163(7) -0.0002(6) 0.0020(6) -0.0012(7)
N2B 0.0178(8) 0.0181(9) 0.0180(7) -0.0003(6) 0.0031(6) 0.0011(6)
C1B 0.0315(12) 0.0440(15) 0.0292(11) -0.0072(10) 0.0087(9) 0.0076(10)
C2B 0.0384(14) 0.068(2) 0.0343(13) -0.0266(13) 0.0039(11) 0.0007(13)
C3B 0.0445(16) 0.068(2) 0.0433(15) 0.0145(14) 0.0224(12) 0.0019(14)
C4B 0.0363(13) 0.0393(15) 0.0259(11) 0.0029(10) -0.0092(9) -0.0032(10)
C5B 0.0464(15) 0.0270(13) 0.0344(12) 0.0080(10) -0.0077(10) -0.0072(11)
C6B 0.0309(12) 0.0314(13) 0.0347(12) 0.0032(10) 0.0019(9) 0.0087(10)
C7B 0.0245(11) 0.0247(12) 0.0280(10) -0.0025(8) 0.0070(8) -0.0063(8)
C8B 0.0384(13) 0.0174(12) 0.0486(14) 0.0006(10) 0.0098(11) 0.0018(9)
C9B 0.0323(12) 0.0413(15) 0.0274(11) -0.0073(10) -0.0015(9) -0.0084(10)
C10B 0.0297(12) 0.0484(16) 0.0355(12) -0.0024(11) 0.0132(10) -0.0119(11)
C11B 0.0405(14) 0.0449(16) 0.0464(14) -0.0104(12) 0.0228(12) 0.0063(12)
C12B 0.0414(14) 0.0633(19) 0.0269(11) 0.0128(12) 0.0072(10) -0.0052(13)
C13B 0.0323(13) 0.0344(15) 0.0596(16) -0.0003(12) -0.0096(12) -0.0131(11)
C14B 0.0436(15) 0.0160(12) 0.0632(17) -0.0047(11) -0.0005(12) -0.0007(10)
C15B 0.0511(16) 0.0208(13) 0.0662(18) 0.0140(12) -0.0042(14) 0.0021(11)
C16B 0.0340(13) 0.0352(14) 0.0388(13) 0.0073(11) -0.0101(10) 0.0089(10)

loop_
_atom_type_symbol
_atom_type_description
_atom_type_scat_dispersion_real
_atom_type_scat_dispersion_imag
_atom_type_scat_source
C C 0.0033 0.0016 'International Tables Vol C Tables 4.2.6.8 and 6.1.1.4'
H H 0.0000 0.0000 'International Tables Vol C Tables 4.2.6.8 and 6.1.1.4'
N N 0.0061 0.0033 'International Tables Vol C Tables 4.2.6.8 and 6.1.1.4'
O O 0.0106 0.0060 'International Tables Vol C Tables 4.2.6.8 and 6.1.1.4'
Mg Mg 0.0486 0.0363 'International Tables Vol C Tables 4.2.6.8 and 6.1.1.4'
Si Si 0.0817 0.0704 'International Tables Vol C Tables 4.2.6.8 and 6.1.1.4'

loop_
_geom_angle_atom_site_label_1
_geom_angle_atom_site_label_2
_geom_angle_atom_site_label_3
_geom_angle
N2A Mg1A N1A 125.92(7)
N2A Mg1A O2A 100.52(6)
N1A Mg1A O2A 120.98(7)
N2A Mg1A O1A 124.17(7)
N1A Mg1A O1A 100.39(6)
O2A Mg1A O1A 75.15(6)
N2A Mg1A Si2A 105.15(5)
N1A Mg1A Si2A 29.17(5)
O2A Mg1A Si2A 149.98(5)
O1A Mg1A Si2A 102.16(4)
N2A Mg1A Si3A 28.24(5)
N1A Mg1A Si3A 104.88(5)
O2A Mg1A Si3A 101.19(4)
O1A Mg1A Si3A 152.06(5)
Si2A Mg1A Si3A 94.34(2)
N2A Mg1A Si4A 27.96(5)
N1A Mg1A Si4A 142.87(5)
O2A Mg1A Si4A 95.27(5)
O1A Mg1A Si4A 96.22(4)
Si2A Mg1A Si4A 114.68(2)
Si3A Mg1A Si4A 56.150(18)
N2A Mg1A Si1A 137.70(5)
N1A Mg1A Si1A 26.51(5)
O2A Mg1A Si1A 94.67(5)
O1A Mg1A Si1A 97.80(4)
Si2A Mg1A Si1A 55.665(18)
Si3A Mg1A Si1A 110.13(2)
Si4A Mg1A Si1A 164.50(3)
N1A Si1A C2A 113.25(9)
N1A Si1A C1A 113.69(10)
C2A Si1A C1A 106.93(11)
N1A Si1A C3A 112.35(9)
C2A Si1A C3A 105.52(11)
C1A Si1A C3A 104.36(11)
N1A Si1A Mg1A 31.52(6)
C2A Si1A Mg1A 119.29(8)
C1A Si1A Mg1A 130.15(8)
C3A Si1A Mg1A 81.34(7)
N1A Si2A C4A 114.13(10)
N1A Si2A C6A 110.69(9)
C4A Si2A C6A 106.22(11)
N1A Si2A C5A 114.27(9)
C4A Si2A C5A 105.65(11)
C6A Si2A C5A 105.17(10)
N1A Si2A Mg1A 34.74(5)
C4A Si2A Mg1A 134.09(8)
C6A Si2A Mg1A 76.88(7)
C5A Si2A Mg1A 117.88(7)
N2A Si3A C9A 113.59(9)
N2A Si3A C7A 111.64(9)
C9A Si3A C7A 104.99(10)
N2A Si3A C8A 113.00(10)
C9A Si3A C8A 107.72(10)
C7A Si3A C8A 105.24(11)
N2A Si3A Mg1A 33.70(5)
C9A Si3A Mg1A 129.03(8)
C7A Si3A Mg1A 78.19(7)
C8A Si3A Mg1A 120.64(8)
N2A Si4A C10A 111.45(9)
N2A Si4A C12A 112.79(10)
C10A Si4A C12A 105.69(11)
N2A Si4A C11A 114.90(10)
C10A Si4A C11A 104.83(12)
C12A Si4A C11A 106.45(13)
N2A Si4A Mg1A 33.29(5)
C10A Si4A Mg1A 84.24(7)
C12A Si4A Mg1A 104.33(8)
C11A Si4A Mg1A 143.93(9)
C14A O1A C13A 111.18(16)
C14A O1A Mg1A 110.03(12)
C13A O1A Mg1A 120.90(13)
C15A O2A C16A 112.46(16)
C15A O2A Mg1A 118.01(12)
C16A O2A Mg1A 125.43(13)
Si1A N1A Si2A 121.88(9)
Si1A N1A Mg1A 121.97(9)
Si2A N1A Mg1A 116.08(8)
Si3A N2A Si4A 123.02(9)
Si3A N2A Mg1A 118.07(9)
Si4A N2A Mg1A 118.74(9)
Si1A C1A H1AA 109.5
Si1A C1A H1AB 109.5
H1AA C1A H1AB 109.5
Si1A C1A H1AC 109.5
H1AA C1A H1AC 109.5
H1AB C1A H1AC 109.5
Si1A C2A H2AA 109.5
Si1A C2A H2AB 109.5
H2AA C2A H2AB 109.5
Si1A C2A H2AC 109.5
H2AA C2A H2AC 109.5
H2AB C2A H2AC 109.5
Si1A C3A H3AA 109.5
Si1A C3A H3AB 109.5
H3AA C3A H3AB 109.5
Si1A C3A H3AC 109.5
H3AA C3A H3AC 109.5
H3AB C3A H3AC 109.5
Si2A C4A H4AA 109.5
Si2A C4A H4AB 109.5
H4AA C4A H4AB 109.5
Si2A C4A H4AC 109.5
H4AA C4A H4AC 109.5
H4AB C4A H4AC 109.5
Si2A C5A H5AA 109.5
Si2A C5A H5AB 109.5
H5AA C5A H5AB 109.5
Si2A C5A H5AC 109.5
H5AA C5A H5AC 109.5
H5AB C5A H5AC 109.5
Si2A C6A H6AA 109.5
Si2A C6A H6AB 109.5
H6AA C6A H6AB 109.5
Si2A C6A H6AC 109.5
H6AA C6A H6AC 109.5
H6AB C6A H6AC 109.5
Si3A C7A H7AA 109.5
Si3A C7A H7AB 109.5
H7AA C7A H7AB 109.5
Si3A C7A H7AC 109.5
H7AA C7A H7AC 109.5
H7AB C7A H7AC 109.5
Si3A C8A H8AA 109.5
Si3A C8A H8AB 109.5
H8AA C8A H8AB 109.5
Si3A C8A H8AC 109.5
H8AA C8A H8AC 109.5
H8AB C8A H8AC 109.5
Si3A C9A H9AA 109.5
Si3A C9A H9AB 109.5
H9AA C9A H9AB 109.5
Si3A C9A H9AC 109.5
H9AA C9A H9AC 109.5
H9AB C9A H9AC 109.5
Si4A C10A H10A 109.5
Si4A C10A H10B 109.5
H10A C10A H10B 109.5
Si4A C10A H10C 109.5
H10A C10A H10C 109.5
H10B C10A H10C 109.5
Si4A C11A H11A 109.5
Si4A C11A H11B 109.5
H11A C11A H11B 109.5
Si4A C11A H11C 109.5
H11A C11A H11C 109.5
H11B C11A H11C 109.5
Si4A C12A H12A 109.5
Si4A C12A H12B 109.5
H12A C12A H12B 109.5
Si4A C12A H12C 109.5
H12A C12A H12C 109.5
H12B C12A H12C 109.5
O1A C13A H13A 109.5
O1A C13A H13B 109.5
H13A C13A H13B 109.5
O1A C13A H13C 109.5
H13A C13A H13C 109.5
H13B C13A H13C 109.5
O1A C14A C15A 106.89(17)
O1A C14A H14A 110.3
C15A C14A H14A 110.3
O1A C14A H14B 110.3
C15A C14A H14B 110.3
H14A C14A H14B 108.6
O2A C15A C14A 106.85(17)
O2A C15A H15A 110.4
C14A C15A H15A 110.4
O2A C15A H15B 110.4
C14A C15A H15B 110.4
H15A C15A H15B 108.6
O2A C16A H16A 109.5
O2A C16A H16B 109.5
H16A C16A H16B 109.5
O2A C16A H16C 109.5
H16A C16A H16C 109.5
H16B C16A H16C 109.5
N2B Mg1B N1B 124.59(7)
N2B Mg1B O2B 99.94(7)
N1B Mg1B O2B 123.95(7)
N2B Mg1B O1B 126.72(7)
N1B Mg1B O1B 98.23(7)
O2B Mg1B O1B 75.24(6)
N2B Mg1B Si3B 28.85(5)
N1B Mg1B Si3B 104.01(6)
O2B Mg1B Si3B 100.63(5)
O1B Mg1B Si3B 155.17(5)
N2B Mg1B Si2B 103.07(5)
N1B Mg1B Si2B 28.63(5)
O2B Mg1B Si2B 152.55(5)
O1B Mg1B Si2B 102.07(5)
Si3B Mg1B Si2B 92.53(2)
N2B Mg1B Si4B 27.32(5)
N1B Mg1B Si4B 137.67(6)
O2B Mg1B Si4B 97.68(5)
O1B Mg1B Si4B 99.64(5)
Si3B Mg1B Si4B 56.162(18)
Si2B Mg1B Si4B 109.63(2)
N2B Mg1B Si1B 138.26(5)
N1B Mg1B Si1B 26.95(5)
O2B Mg1B Si1B 97.11(5)
O1B Mg1B Si1B 94.39(5)
Si3B Mg1B Si1B 110.44(2)
Si2B Mg1B Si1B 55.547(19)
Si4B Mg1B Si1B 161.76(3)
N1B Si1B C3B 114.08(12)
N1B Si1B C1B 112.26(9)
C3B Si1B C1B 104.55(12)
N1B Si1B C2B 113.45(10)
C3B Si1B C2B 106.65(13)
C1B Si1B C2B 105.04(12)
N1B Si1B Mg1B 32.09(6)
C3B Si1B Mg1B 132.68(10)
C1B Si1B Mg1B 81.08(7)
C2B Si1B Mg1B 117.26(9)
N1B Si2B C6B 111.84(9)
N1B Si2B C4B 113.85(10)
C6B Si2B C4B 105.60(11)
N1B Si2B C5B 113.17(10)
C6B Si2B C5B 105.15(12)
C4B Si2B C5B 106.54(11)
N1B Si2B Mg1B 34.20(5)
C6B Si2B Mg1B 78.94(7)
C4B Si2B Mg1B 134.95(8)
C5B Si2B Mg1B 115.52(7)
N2B Si3B C9B 114.52(10)
N2B Si3B C7B 110.45(9)
C9B Si3B C7B 105.76(10)
N2B Si3B C8B 113.82(10)
C9B Si3B C8B 105.02(11)
C7B Si3B C8B 106.63(11)
N2B Si3B Mg1B 34.42(5)
C9B Si3B Mg1B 132.50(8)
C7B Si3B Mg1B 76.62(7)
C8B Si3B Mg1B 119.97(8)
N2B Si4B C11B 112.99(10)
N2B Si4B C10B 111.29(9)
C11B Si4B C10B 105.80(12)
N2B Si4B C12B 114.03(10)
C11B Si4B C12B 106.74(13)
C10B Si4B C12B 105.35(12)
N2B Si4B Mg1B 32.53(6)
C11B Si4B Mg1B 129.81(8)
C10B Si4B Mg1B 79.22(7)
C12B Si4B Mg1B 120.20(9)
C14B O1B C13B 111.10(18)
C14B O1B Mg1B 110.67(13)
C13B O1B Mg1B 121.52(14)
C15B O2B C16B 112.84(17)
C15B O2B Mg1B 116.69(14)
C16B O2B Mg1B 125.01(13)
Si2B N1B Si1B 121.77(9)
Si2B N1B Mg1B 117.17(9)
Si1B N1B Mg1B 120.96(9)
Si3B N2B Si4B 123.09(10)
Si3B N2B Mg1B 116.73(8)
Si4B N2B Mg1B 120.15(9)
Si1B C1B H1BA 109.5
Si1B C1B H1BB 109.5
H1BA C1B H1BB 109.5
Si1B C1B H1BC 109.5
H1BA C1B H1BC 109.5
H1BB C1B H1BC 109.5
Si1B C2B H2BA 109.5
Si1B C2B H2BB 109.5
H2BA C2B H2BB 109.5
Si1B C2B H2BC 109.5
H2BA C2B H2BC 109.5
H2BB C2B H2BC 109.5
Si1B C3B H3BA 109.5
Si1B C3B H3BB 109.5
H3BA C3B H3BB 109.5
Si1B C3B H3BC 109.5
H3BA C3B H3BC 109.5
H3BB C3B H3BC 109.5
Si2B C4B H4BA 109.5
Si2B C4B H4BB 109.5
H4BA C4B H4BB 109.5
Si2B C4B H4BC 109.5
H4BA C4B H4BC 109.5
H4BB C4B H4BC 109.5
Si2B C5B H5BA 109.5
Si2B C5B H5BB 109.5
H5BA C5B H5BB 109.5
Si2B C5B H5BC 109.5
H5BA C5B H5BC 109.5
H5BB C5B H5BC 109.5
Si2B C6B H6BA 109.5
Si2B C6B H6BB 109.5
H6BA C6B H6BB 109.5
Si2B C6B H6BC 109.5
H6BA C6B H6BC 109.5
H6BB C6B H6BC 109.5
Si3B C7B H7BA 109.5
Si3B C7B H7BB 109.5
H7BA C7B H7BB 109.5
Si3B C7B H7BC 109.5
H7BA C7B H7BC 109.5
H7BB C7B H7BC 109.5
Si3B C8B H8BA 109.5
Si3B C8B H8BB 109.5
H8BA C8B H8BB 109.5
Si3B C8B H8BC 109.5
H8BA C8B H8BC 109.5
H8BB C8B H8BC 109.5
Si3B C9B H9BA 109.5
Si3B C9B H9BB 109.5
H9BA C9B H9BB 109.5
Si3B C9B H9BC 109.5
H9BA C9B H9BC 109.5
H9BB C9B H9BC 109.5
Si4B C10B H10D 109.5
Si4B C10B H10E 109.5
H10D C10B H10E 109.5
Si4B C10B H10F 109.5
H10D C10B H10F 109.5
H10E C10B H10F 109.5
Si4B C11B H11D 109.5
Si4B C11B H11E 109.5
H11D C11B H11E 109.5
Si4B C11B H11F 109.5
H11D C11B H11F 109.5
H11E C11B H11F 109.5
Si4B C12B H12D 109.5
Si4B C12B H12E 109.5
H12D C12B H12E 109.5
Si4B C12B H12F 109.5
H12D C12B H12F 109.5
H12E C12B H12F 109.5
O1B C13B H13D 109.5
O1B C13B H13E 109.5
H13D C13B H13E 109.5
O1B C13B H13F 109.5
H13D C13B H13F 109.5
H13E C13B H13F 109.5
O1B C14B C15B 106.3(2)
O1B C14B H14C 110.5
C15B C14B H14C 110.5
O1B C14B H14D 110.5
C15B C14B H14D 110.5
H14C C14B H14D 108.7
O2B C15B C14B 107.52(19)
O2B C15B H15C 110.2
C14B C15B H15C 110.2
O2B C15B H15D 110.2
C14B C15B H15D 110.2
H15C C15B H15D 108.5
O2B C16B H16D 109.5
O2B C16B H16E 109.5
H16D C16B H16E 109.5
O2B C16B H16F 109.5
H16D C16B H16F 109.5
H16E C16B H16F 109.5

loop_
_geom_bond_atom_site_label_1
_geom_bond_atom_site_label_2
_geom_bond_distance
Mg1A N2A 2.0040(16)
Mg1A N1A 2.0053(17)
Mg1A O2A 2.0927(15)
Mg1A O1A 2.1652(15)
Mg1A Si2A 3.1604(8)
Mg1A Si3A 3.1873(8)
Mg1A Si4A 3.2009(8)
Mg1A Si1A 3.2541(8)
Si1A N1A 1.7123(16)
Si1A C2A 1.883(2)
Si1A C1A 1.883(2)
Si1A C3A 1.887(2)
Si2A N1A 1.7152(17)
Si2A C4A 1.880(2)
Si2A C6A 1.884(2)
Si2A C5A 1.890(2)
Si3A N2A 1.7089(17)
Si3A C9A 1.886(2)
Si3A C7A 1.886(2)
Si3A C8A 1.886(2)
Si4A N2A 1.7118(16)
Si4A C10A 1.877(2)
Si4A C12A 1.880(2)
Si4A C11A 1.881(2)
O1A C14A 1.435(3)
O1A C13A 1.444(2)
O2A C15A 1.431(3)
O2A C16A 1.446(2)
C1A H1AA 0.9800
C1A H1AB 0.9800
C1A H1AC 0.9800
C2A H2AA 0.9800
C2A H2AB 0.9800
C2A H2AC 0.9800
C3A H3AA 0.9800
C3A H3AB 0.9800
C3A H3AC 0.9800
C4A H4AA 0.9800
C4A H4AB 0.9800
C4A H4AC 0.9800
C5A H5AA 0.9800
C5A H5AB 0.9800
C5A H5AC 0.9800
C6A H6AA 0.9800
C6A H6AB 0.9800
C6A H6AC 0.9800
C7A H7AA 0.9800
C7A H7AB 0.9800
C7A H7AC 0.9800
C8A H8AA 0.9800
C8A H8AB 0.9800
C8A H8AC 0.9800
C9A H9AA 0.9800
C9A H9AB 0.9800
C9A H9AC 0.9800
C10A H10A 0.9800
C10A H10B 0.9800
C10A H10C 0.9800
C11A H11A 0.9800
C11A H11B 0.9800
C11A H11C 0.9800
C12A H12A 0.9800
C12A H12B 0.9800
C12A H12C 0.9800
C13A H13A 0.9800
C13A H13B 0.9800
C13A H13C 0.9800
C14A C15A 1.503(3)
C14A H14A 0.9900
C14A H14B 0.9900
C15A H15A 0.9900
C15A H15B 0.9900
C16A H16A 0.9800
C16A H16B 0.9800
C16A H16C 0.9800
Mg1B N2B 2.0028(17)
Mg1B N1B 2.0077(16)
Mg1B O2B 2.1110(15)
Mg1B O1B 2.1352(16)
Mg1B Si3B 3.1647(8)
Mg1B Si2B 3.1779(8)
Mg1B Si4B 3.2209(8)
Mg1B Si1B 3.2405(8)
Si1B N1B 1.7124(17)
Si1B C3B 1.879(3)
Si1B C1B 1.882(2)
Si1B C2B 1.887(2)
Si2B N1B 1.7116(18)
Si2B C6B 1.882(2)
Si2B C4B 1.888(2)
Si2B C5B 1.888(2)
Si3B N2B 1.7097(17)
Si3B C9B 1.879(2)
Si3B C7B 1.884(2)
Si3B C8B 1.887(2)
Si4B N2B 1.7096(16)
Si4B C11B 1.882(3)
Si4B C10B 1.883(2)
Si4B C12B 1.886(2)
O1B C14B 1.429(3)
O1B C13B 1.439(3)
O2B C15B 1.429(3)
O2B C16B 1.438(3)
C1B H1BA 0.9800
C1B H1BB 0.9800
C1B H1BC 0.9800
C2B H2BA 0.9800
C2B H2BB 0.9800
C2B H2BC 0.9800
C3B H3BA 0.9800
C3B H3BB 0.9800
C3B H3BC 0.9800
C4B H4BA 0.9800
C4B H4BB 0.9800
C4B H4BC 0.9800
C5B H5BA 0.9800
C5B H5BB 0.9800
C5B H5BC 0.9800
C6B H6BA 0.9800
C6B H6BB 0.9800
C6B H6BC 0.9800
C7B H7BA 0.9800
C7B H7BB 0.9800
C7B H7BC 0.9800
C8B H8BA 0.9800
C8B H8BB 0.9800
C8B H8BC 0.9800
C9B H9BA 0.9800
C9B H9BB 0.9800
C9B H9BC 0.9800
C10B H10D 0.9800
C10B H10E 0.9800
C10B H10F 0.9800
C11B H11D 0.9800
C11B H11E 0.9800
C11B H11F 0.9800
C12B H12D 0.9800
C12B H12E 0.9800
C12B H12F 0.9800
C13B H13D 0.9800
C13B H13E 0.9800
C13B H13F 0.9800
C14B C15B 1.501(4)
C14B H14C 0.9900
C14B H14D 0.9900
C15B H15C 0.9900
C15B H15D 0.9900
C16B H16D 0.9800
C16B H16E 0.9800
C16B H16F 0.9800
